data_2227882
loop_
_publ_author_name
'Feng, Guo-dong'
'Jiang, Luan'

_publ_section_title
;
 2-[3-(1<i>H</i>-Benzimidazol-2-yl)propyl]-1<i>H</i>-benzimidazol-3-ium
 3,5-dicarboxybenzoate--benzene-1,3,5-tricarboxylic acid--water (1/1/1)
;
_journal_coeditor_code PB2041
_journal_issue 11
_journal_name_full 'Acta Crystallographica Section E'
_journal_page_first o2731
_journal_paper_doi 10.1107/S1600536810039139
_journal_volume 66
_journal_year 2010
_chemical_formula_iupac 'C17 H17 N4 + , C9 H5 O6 -, C9 H6 O6 , H2 O'
_chemical_formula_moiety 'C35 H30 N4 O13'
_chemical_formula_sum 'C35 H30 N4 O13'
_chemical_formula_weight 714.63
_chemical_name_systematic
;
2-[1-(1<i>H</i>-Benzimidazol-2-yl)propyl]-1<i>H</i>-benzimidazol-3-ium
3,5-dicarboxybenzoate--benzene-1,3,5-tricarboxylic acid--water (1/1/1)
;
_space_group_IT_number 2
_symmetry_cell_setting triclinic
_symmetry_space_group_name_Hall '-P 1'
_symmetry_space_group_name_H-M 'P -1'
_atom_sites_solution_hydrogens geom
_atom_sites_solution_primary direct
_atom_sites_solution_secondary difmap
_audit_creation_method SHELXL-97
_cell_angle_alpha 81.520(5)
_cell_angle_beta 84.131(4)
_cell_angle_gamma 86.998(4)
_cell_formula_units_Z 2
_cell_length_a 8.7711(3)
_cell_length_b 10.8389(6)
_cell_length_c 17.2999(9)
_cell_measurement_reflns_used 165
_cell_measurement_temperature 293(2)
_cell_measurement_theta_max 23.55
_cell_measurement_theta_min 2.83
_cell_volume 1617.02(14)
_computing_cell_refinement 'SAINT (Bruker, 2005)'
_computing_data_collection 'SMART (Bruker, 2005)'
_computing_data_reduction 'SAINT (Bruker, 2005)'
_computing_molecular_graphics 'SHELXTL-Plus (Sheldrick, 2008)'
_computing_publication_material 'SHELXL97 (Sheldrick, 2008)'
_computing_structure_refinement 'SHELXL97 (Sheldrick, 2008)'
_computing_structure_solution 'SHELXS97 (Sheldrick, 2008)'
_diffrn_ambient_temperature 293(2)
_diffrn_measured_fraction_theta_full 0.994
_diffrn_measured_fraction_theta_max 0.994
_diffrn_measurement_device_type 'Bruker APEX CCD area-detector'
_diffrn_measurement_method '\f and \w scans'
_diffrn_radiation_monochromator graphite
_diffrn_radiation_source 'fine-focus sealed tube'
_diffrn_radiation_type MoK\a
_diffrn_radiation_wavelength 0.71073
_diffrn_reflns_av_R_equivalents 0.0228
_diffrn_reflns_av_sigmaI/netI 0.0479
_diffrn_reflns_limit_h_max 9
_diffrn_reflns_limit_h_min -10
_diffrn_reflns_limit_k_max 12
_diffrn_reflns_limit_k_min -12
_diffrn_reflns_limit_l_max 20
_diffrn_reflns_limit_l_min -20
_diffrn_reflns_number 9922
_diffrn_reflns_theta_full 25.00
_diffrn_reflns_theta_max 25.00
_diffrn_reflns_theta_min 3.26
_diffrn_standards_interval_count 0
_diffrn_standards_interval_time 0
_diffrn_standards_number 0
_exptl_absorpt_coefficient_mu 0.114
_exptl_absorpt_correction_T_max 0.977
_exptl_absorpt_correction_T_min 0.957
_exptl_absorpt_correction_type multi-scan
_exptl_absorpt_process_details '(SADABS; Sheldrick, 1996)'
_exptl_crystal_colour colorless
_exptl_crystal_density_diffrn 1.468
_exptl_crystal_density_method 'not measured'
_exptl_crystal_description block
_exptl_crystal_F_000 744
_exptl_crystal_size_max 0.4
_exptl_crystal_size_mid 0.32
_exptl_crystal_size_min 0.2
_refine_diff_density_max 0.278
_refine_diff_density_min -0.223
_refine_ls_extinction_method none
_refine_ls_goodness_of_fit_ref 1.070
_refine_ls_hydrogen_treatment constr
_refine_ls_matrix_type full
_refine_ls_number_parameters 469
_refine_ls_number_reflns 5657
_refine_ls_number_restraints 3
_refine_ls_restrained_S_all 1.070
_refine_ls_R_factor_all 0.0670
_refine_ls_R_factor_gt 0.0385
_refine_ls_shift/su_max 0.000
_refine_ls_shift/su_mean 0.000
_refine_ls_structure_factor_coef Fsqd
_refine_ls_weighting_details 'calc w=1/[\s^2^(Fo^2^)+(0.0349P)^2^+0.0000P] where P=(Fo^2^+2Fc^2^)/3'
_refine_ls_weighting_scheme calc
_refine_ls_wR_factor_gt 0.0768
_refine_ls_wR_factor_ref 0.0806
_reflns_number_gt 3630
_reflns_number_total 5657
_reflns_threshold_expression I>2\s(I)
_cod_data_source_file pb2041.cif
_cod_data_source_block I
_cod_original_cell_volume 1617.02(13)
_cod_database_code 2227882
_cod_database_fobs_code 2227882

loop_
_symmetry_equiv_pos_as_xyz
'x, y, z'
'-x, -y, -z'

loop_
_atom_site_type_symbol
_atom_site_label
_atom_site_fract_x
_atom_site_fract_y
_atom_site_fract_z
_atom_site_U_iso_or_equiv
_atom_site_adp_type
_atom_site_calc_flag
_atom_site_refinement_flags
_atom_site_occupancy
_atom_site_disorder_assembly
_atom_site_disorder_group
C C1 0.9366(2) 0.70532(19) 0.12984(12) 0.0472(5) Uani d . 1 . .
H H221 0.8725 0.6395 0.1302 0.057 Uiso calc R 1 . .
C C2 0.9969(2) 0.7728(2) 0.06116(13) 0.0597(6) Uani d . 1 . .
H H222 0.9733 0.7522 0.0136 0.072 Uiso calc R 1 . .
C C3 1.0926(2) 0.8712(2) 0.06101(13) 0.0651(7) Uani d . 1 . .
H H223 1.1301 0.9150 0.0131 0.078 Uiso calc R 1 . .
C C4 1.1335(2) 0.9060(2) 0.12862(13) 0.0542(6) Uani d . 1 . .
H H224 1.1979 0.9716 0.1281 0.065 Uiso calc R 1 . .
C C5 1.07310(18) 0.83745(17) 0.19804(11) 0.0372(5) Uani d . 1 . .
C C6 0.97641(18) 0.74056(16) 0.19828(11) 0.0341(4) Uani d . 1 . .
C C7 0.99913(18) 0.76278(17) 0.32189(11) 0.0355(4) Uani d . 1 . .
C C8 0.9711(2) 0.74754(18) 0.40866(11) 0.0433(5) Uani d . 1 . .
H H8A 1.0687 0.7459 0.4307 0.052 Uiso calc R 1 . .
H H8B 0.9248 0.6679 0.4271 0.052 Uiso calc R 1 . .
C C9 0.8672(2) 0.85092(18) 0.43867(11) 0.0428(5) Uani d . 1 . .
H H9A 0.9056 0.9307 0.4135 0.051 Uiso calc R 1 . .
H H9B 0.8744 0.8465 0.4946 0.051 Uiso calc R 1 . .
C C10 0.6983(2) 0.8473(2) 0.42501(10) 0.0458(5) Uani d . 1 . .
H H10A 0.6598 0.7672 0.4496 0.055 Uiso calc R 1 . .
H H10B 0.6412 0.9114 0.4508 0.055 Uiso calc R 1 . .
C C11 0.66781(17) 0.86607(16) 0.34136(10) 0.0325(4) Uani d . 1 . .
C C12 0.57954(18) 0.83069(16) 0.23153(10) 0.0332(4) Uani d . 1 . .
C C13 0.5143(2) 0.7843(2) 0.17270(12) 0.0523(6) Uani d . 1 . .
H H13 0.4556 0.7137 0.1832 0.063 Uiso calc R 1 . .
C C14 0.5407(2) 0.8473(2) 0.09827(13) 0.0579(6) Uani d . 1 . .
H H14 0.4997 0.8184 0.0571 0.069 Uiso calc R 1 . .
C C15 0.6273(2) 0.9538(2) 0.08258(11) 0.0501(5) Uani d . 1 . .
H H15 0.6404 0.9955 0.0315 0.060 Uiso calc R 1 . .
C C16 0.69382(19) 0.99856(17) 0.14092(10) 0.0376(5) Uani d . 1 . .
H H16 0.7530 1.0689 0.1302 0.045 Uiso calc R 1 . .
C C17 0.66929(17) 0.93482(15) 0.21629(10) 0.0278(4) Uani d . 1 . .
C C18 0.46437(16) 0.20168(15) 0.29690(9) 0.0248(4) Uani d . 1 . .
C C19 0.49709(17) 0.24146(15) 0.21723(9) 0.0283(4) Uani d . 1 . .
H H19 0.4573 0.2003 0.1807 0.034 Uiso calc R 1 . .
C C20 0.58961(18) 0.34311(16) 0.19206(9) 0.0295(4) Uani d . 1 . .
C C21 0.64414(18) 0.40664(16) 0.24701(9) 0.0303(4) Uani d . 1 . .
H H21 0.7039 0.4756 0.2300 0.036 Uiso calc R 1 . .
C C22 0.61089(17) 0.36895(15) 0.32672(9) 0.0260(4) Uani d . 1 . .
C C23 0.52217(17) 0.26558(15) 0.35086(9) 0.0273(4) Uani d . 1 . .
H H23 0.5009 0.2384 0.4042 0.033 Uiso calc R 1 . .
C C24 0.37076(18) 0.08932(16) 0.32472(10) 0.0288(4) Uani d . 1 . .
C C25 0.6362(2) 0.38696(18) 0.10842(10) 0.0380(5) Uani d . 1 . .
C C26 0.67101(18) 0.43956(16) 0.38498(10) 0.0298(4) Uani d . 1 . .
C C27 0.18279(17) 0.44108(16) 0.18951(9) 0.0294(4) Uani d . 1 . .
C C28 0.08562(18) 0.34199(16) 0.21251(10) 0.0315(4) Uani d . 1 . .
H H28 0.0461 0.3032 0.1748 0.038 Uiso calc R 1 . .
C C29 0.04780(17) 0.30111(15) 0.29153(9) 0.0278(4) Uani d . 1 . .
C C30 0.10540(17) 0.36020(15) 0.34742(9) 0.0282(4) Uani d . 1 . .
H H30 0.0790 0.3333 0.4004 0.034 Uiso calc R 1 . .
C C31 0.20262(17) 0.45961(15) 0.32504(9) 0.0248(4) Uani d . 1 . .
C C32 0.23957(17) 0.49858(15) 0.24616(10) 0.0294(4) Uani d . 1 . .
H H32 0.3041 0.5650 0.2307 0.035 Uiso calc R 1 . .
C C33 0.2313(2) 0.48724(17) 0.10617(10) 0.0380(5) Uani d . 1 . .
C C34 -0.05308(18) 0.19177(16) 0.31858(10) 0.0325(4) Uani d . 1 . .
C C35 0.27119(17) 0.52423(16) 0.38307(10) 0.0287(4) Uani d . 1 . .
N N1 0.93470(15) 0.69651(13) 0.27654(8) 0.0348(4) Uani d . 1 . .
H H1A 0.8758 0.6353 0.2931 0.042 Uiso calc R 1 . .
N N2 1.08535(15) 0.84712(14) 0.27610(9) 0.0402(4) Uani d . 1 . .
H H2A 1.1402 0.8996 0.2925 0.048 Uiso calc R 1 . .
N N3 0.72286(14) 0.95552(13) 0.28622(8) 0.0305(3) Uani d . 1 . .
N N4 0.57988(15) 0.79119(14) 0.31099(9) 0.0375(4) Uani d . 1 . .
H H4A 0.5316 0.7288 0.3369 0.045 Uiso calc R 1 . .
O O1 0.16654(16) 0.43594(14) 0.05506(7) 0.0646(5) Uani d . 1 . .
H H1 0.1992 0.4662 0.0106 0.097 Uiso calc R 1 . .
O O2 0.32635(14) 0.56827(13) 0.08772(7) 0.0491(4) Uani d . 1 . .
O O3 0.34628(14) 0.61690(12) 0.36169(7) 0.0446(3) Uani d . 1 . .
O O4 0.24293(14) 0.47490(11) 0.45530(7) 0.0460(4) Uani d . 1 . .
H H4 0.2837 0.5149 0.4837 0.069 Uiso calc R 1 . .
O O5 -0.08461(16) 0.15746(13) 0.38823(7) 0.0574(4) Uani d . 1 . .
O O6 -0.09809(13) 0.14016(12) 0.26303(7) 0.0464(4) Uani d . 1 . .
H H6 -0.1521 0.0816 0.2819 0.070 Uiso calc R 1 . .
O O7 0.37661(14) 0.05198(12) 0.40002(7) 0.0461(4) Uani d . 1 . .
H H7 0.3245 -0.0096 0.4136 0.069 Uiso calc R 1 . .
O O8 0.30023(13) 0.03803(12) 0.28260(7) 0.0425(3) Uani d . 1 . .
O O9 0.57854(15) 0.32907(13) 0.05788(7) 0.0555(4) Uani d . 1 . .
H H9 0.6104 0.3591 0.0132 0.083 Uiso calc R 1 . .
O O10 0.72506(17) 0.47175(14) 0.08869(7) 0.0657(5) Uani d . 1 . .
O O11 0.74251(14) 0.53540(12) 0.36033(7) 0.0474(4) Uani d . 1 . .
O O12 0.64331(14) 0.39760(11) 0.45685(7) 0.0428(3) Uani d . 1 . .
O O1W 0.27197(15) 0.84782(13) 0.47477(8) 0.0601(4) Uani d D 1 . .
H H2 0.2094 0.8558 0.5152 0.090 Uiso d RD 1 . .
H H3 0.3126 0.7750 0.4838 0.090 Uiso d RD 1 . .

loop_
_atom_site_aniso_label
_atom_site_aniso_U_11
_atom_site_aniso_U_22
_atom_site_aniso_U_33
_atom_site_aniso_U_12
_atom_site_aniso_U_13
_atom_site_aniso_U_23
C1 0.0492(11) 0.0476(13) 0.0471(13) -0.0132(10) 0.0003(10) -0.0137(11)
C2 0.0618(13) 0.0745(17) 0.0432(13) -0.0145(12) 0.0032(11) -0.0119(12)
C3 0.0638(14) 0.0800(19) 0.0451(14) -0.0162(13) 0.0106(12) 0.0061(13)
C4 0.0456(12) 0.0538(15) 0.0588(15) -0.0215(10) 0.0096(11) 0.0035(12)
C5 0.0306(9) 0.0390(12) 0.0417(12) -0.0072(8) -0.0007(8) -0.0050(9)
C6 0.0307(9) 0.0310(11) 0.0399(11) -0.0049(8) 0.0011(8) -0.0046(9)
C7 0.0315(9) 0.0315(11) 0.0436(12) -0.0020(8) -0.0067(9) -0.0036(9)
C8 0.0480(11) 0.0414(12) 0.0416(12) -0.0058(9) -0.0133(9) -0.0020(10)
C9 0.0619(12) 0.0398(12) 0.0281(10) -0.0050(9) -0.0125(9) -0.0035(9)
C10 0.0516(12) 0.0543(14) 0.0297(11) -0.0072(10) 0.0017(9) -0.0022(10)
C11 0.0299(9) 0.0319(11) 0.0340(10) -0.0047(8) 0.0019(8) -0.0018(9)
C12 0.0310(9) 0.0316(11) 0.0363(11) -0.0096(8) -0.0026(8) -0.0001(9)
C13 0.0524(12) 0.0532(14) 0.0553(14) -0.0302(10) -0.0108(11) -0.0065(12)
C14 0.0576(13) 0.0755(17) 0.0466(14) -0.0257(12) -0.0172(11) -0.0122(12)
C15 0.0509(11) 0.0655(15) 0.0343(11) -0.0164(11) -0.0110(10) 0.0019(11)
C16 0.0383(10) 0.0351(11) 0.0385(11) -0.0128(8) -0.0038(9) 0.0022(9)
C17 0.0280(9) 0.0264(10) 0.0296(10) -0.0052(7) -0.0048(8) -0.0030(8)
C18 0.0283(9) 0.0249(10) 0.0211(9) -0.0041(7) -0.0012(7) -0.0029(7)
C19 0.0336(9) 0.0290(10) 0.0243(10) -0.0061(7) -0.0041(7) -0.0080(8)
C20 0.0372(9) 0.0306(10) 0.0208(9) -0.0097(8) -0.0005(8) -0.0026(8)
C21 0.0360(9) 0.0295(10) 0.0251(10) -0.0127(8) -0.0005(8) -0.0007(8)
C22 0.0310(9) 0.0263(10) 0.0213(9) -0.0068(7) -0.0019(7) -0.0033(8)
C23 0.0334(9) 0.0280(10) 0.0203(9) -0.0058(7) -0.0021(7) -0.0017(8)
C24 0.0326(9) 0.0288(10) 0.0251(10) -0.0064(8) 0.0020(8) -0.0058(8)
C25 0.0524(11) 0.0419(12) 0.0214(10) -0.0198(9) -0.0023(9) -0.0046(9)
C26 0.0371(9) 0.0282(11) 0.0249(10) -0.0097(8) -0.0030(8) -0.0036(8)
C27 0.0352(9) 0.0312(11) 0.0215(9) -0.0090(8) -0.0015(8) -0.0009(8)
C28 0.0362(9) 0.0338(11) 0.0262(10) -0.0100(8) -0.0049(8) -0.0061(8)
C29 0.0314(9) 0.0278(10) 0.0240(9) -0.0078(7) -0.0036(7) -0.0005(8)
C30 0.0335(9) 0.0283(10) 0.0219(9) -0.0067(7) -0.0011(7) 0.0003(8)
C31 0.0289(8) 0.0228(10) 0.0229(9) -0.0049(7) -0.0030(7) -0.0026(7)
C32 0.0348(9) 0.0261(10) 0.0267(10) -0.0121(8) -0.0005(8) 0.0008(8)
C33 0.0493(11) 0.0399(12) 0.0260(10) -0.0186(9) 0.0004(9) -0.0050(9)
C34 0.0348(10) 0.0315(11) 0.0327(12) -0.0121(8) -0.0051(8) -0.0041(9)
C35 0.0325(9) 0.0283(10) 0.0252(10) -0.0069(8) -0.0006(8) -0.0029(8)
N1 0.0359(8) 0.0276(9) 0.0409(10) -0.0117(7) -0.0010(7) -0.0031(7)
N2 0.0348(8) 0.0367(10) 0.0515(11) -0.0159(7) -0.0061(7) -0.0071(8)
N3 0.0339(8) 0.0300(9) 0.0275(8) -0.0087(6) -0.0005(6) -0.0022(7)
N4 0.0376(8) 0.0312(9) 0.0417(10) -0.0166(7) 0.0004(7) 0.0035(7)
O1 0.0948(11) 0.0814(11) 0.0217(7) -0.0564(9) -0.0007(7) -0.0055(7)
O2 0.0662(8) 0.0569(9) 0.0247(7) -0.0361(7) 0.0015(6) 0.0000(6)
O3 0.0600(8) 0.0431(8) 0.0326(7) -0.0306(7) -0.0048(6) -0.0016(6)
O4 0.0741(9) 0.0448(9) 0.0225(7) -0.0326(7) -0.0075(6) -0.0034(6)
O5 0.0845(10) 0.0606(10) 0.0279(8) -0.0454(8) 0.0000(7) 0.0023(7)
O6 0.0582(8) 0.0465(9) 0.0372(8) -0.0322(7) -0.0033(6) -0.0048(7)
O7 0.0704(9) 0.0426(8) 0.0260(7) -0.0324(7) -0.0022(6) 0.0016(6)
O8 0.0525(7) 0.0419(8) 0.0363(7) -0.0251(6) -0.0087(6) -0.0050(6)
O9 0.0903(10) 0.0597(10) 0.0190(7) -0.0410(8) -0.0007(7) -0.0041(7)
O10 0.0969(11) 0.0798(11) 0.0235(7) -0.0626(9) 0.0040(7) -0.0039(7)
O11 0.0700(9) 0.0423(8) 0.0329(7) -0.0348(7) -0.0027(6) -0.0049(6)
O12 0.0710(8) 0.0401(8) 0.0200(7) -0.0265(7) -0.0052(6) -0.0040(6)
O1W 0.0641(8) 0.0412(9) 0.0669(10) -0.0139(7) 0.0056(7) 0.0145(7)

loop_
_atom_type_symbol
_atom_type_description
_atom_type_scat_dispersion_real
_atom_type_scat_dispersion_imag
_atom_type_scat_source
C C 0.0033 0.0016 'International Tables Vol C Tables 4.2.6.8 and 6.1.1.4'
H H 0.0000 0.0000 'International Tables Vol C Tables 4.2.6.8 and 6.1.1.4'
N N 0.0061 0.0033 'International Tables Vol C Tables 4.2.6.8 and 6.1.1.4'
O O 0.0106 0.0060 'International Tables Vol C Tables 4.2.6.8 and 6.1.1.4'

loop_
_geom_angle_atom_site_label_1
_geom_angle_atom_site_label_2
_geom_angle_atom_site_label_3
_geom_angle_site_symmetry_1
_geom_angle_site_symmetry_3
_geom_angle
_geom_angle_publ_flag
C2 C1 C6 . . 116.25(18) ?
C2 C1 H221 . . 121.9 ?
C6 C1 H221 . . 121.9 ?
C1 C2 C3 . . 121.6(2) ?
C1 C2 H222 . . 119.2 ?
C3 C2 H222 . . 119.2 ?
C4 C3 C2 . . 122.5(2) ?
C4 C3 H223 . . 118.8 ?
C2 C3 H223 . . 118.8 ?
C3 C4 C5 . . 115.98(18) ?
C3 C4 H224 . . 122.0 ?
C5 C4 H224 . . 122.0 ?
C4 C5 N2 . . 132.23(17) ?
C4 C5 C6 . . 121.61(18) ?
N2 C5 C6 . . 106.13(15) ?
C1 C6 N1 . . 131.79(16) ?
C1 C6 C5 . . 122.11(17) ?
N1 C6 C5 . . 106.09(15) ?
N1 C7 N2 . . 108.36(16) ?
N1 C7 C8 . . 124.59(16) ?
N2 C7 C8 . . 126.98(17) ?
C7 C8 C9 . . 113.30(16) ?
C7 C8 H8A . . 108.9 ?
C9 C8 H8A . . 108.9 ?
C7 C8 H8B . . 108.9 ?
C9 C8 H8B . . 108.9 ?
H8A C8 H8B . . 107.7 ?
C8 C9 C10 . . 115.43(15) ?
C8 C9 H9A . . 108.4 ?
C10 C9 H9A . . 108.4 ?
C8 C9 H9B . . 108.4 ?
C10 C9 H9B . . 108.4 ?
H9A C9 H9B . . 107.5 ?
C11 C10 C9 . . 114.59(14) ?
C11 C10 H10A . . 108.6 ?
C9 C10 H10A . . 108.6 ?
C11 C10 H10B . . 108.6 ?
C9 C10 H10B . . 108.6 ?
H10A C10 H10B . . 107.6 ?
N3 C11 N4 . . 110.65(15) ?
N3 C11 C10 . . 126.11(16) ?
N4 C11 C10 . . 123.23(15) ?
N4 C12 C13 . . 132.57(16) ?
N4 C12 C17 . . 105.30(15) ?
C13 C12 C17 . . 122.10(17) ?
C14 C13 C12 . . 116.70(17) ?
C14 C13 H13 . . 121.6 ?
C12 C13 H13 . . 121.6 ?
C13 C14 C15 . . 121.71(19) ?
C13 C14 H14 . . 119.1 ?
C15 C14 H14 . . 119.1 ?
C16 C15 C14 . . 121.43(19) ?
C16 C15 H15 . . 119.3 ?
C14 C15 H15 . . 119.3 ?
C15 C16 C17 . . 117.37(16) ?
C15 C16 H16 . . 121.3 ?
C17 C16 H16 . . 121.3 ?
C16 C17 C12 . . 120.65(15) ?
C16 C17 N3 . . 130.69(14) ?
C12 C17 N3 . . 108.65(14) ?
C19 C18 C23 . . 119.38(14) ?
C19 C18 C24 . . 120.47(14) ?
C23 C18 C24 . . 120.14(15) ?
C18 C19 C20 . . 119.91(15) ?
C18 C19 H19 . . 120.0 ?
C20 C19 H19 . . 120.0 ?
C21 C20 C19 . . 119.67(15) ?
C21 C20 C25 . . 117.19(14) ?
C19 C20 C25 . . 123.13(14) ?
C22 C21 C20 . . 121.04(14) ?
C22 C21 H21 . . 119.5 ?
C20 C21 H21 . . 119.5 ?
C23 C22 C21 . . 118.60(15) ?
C23 C22 C26 . . 121.43(15) ?
C21 C22 C26 . . 119.98(14) ?
C22 C23 C18 . . 121.36(15) ?
C22 C23 H23 . . 119.3 ?
C18 C23 H23 . . 119.3 ?
O8 C24 O7 . . 124.20(15) ?
O8 C24 C18 . . 124.19(16) ?
O7 C24 C18 . . 111.60(14) ?
O10 C25 O9 . . 122.68(15) ?
O10 C25 C20 . . 121.29(15) ?
O9 C25 C20 . . 116.02(14) ?
O11 C26 O12 . . 123.93(15) ?
O11 C26 C22 . . 118.80(15) ?
O12 C26 C22 . . 117.27(14) ?
C32 C27 C28 . . 119.36(15) ?
C32 C27 C33 . . 117.75(14) ?
C28 C27 C33 . . 122.88(15) ?
C29 C28 C27 . . 120.05(15) ?
C29 C28 H28 . . 120.0 ?
C27 C28 H28 . . 120.0 ?
C30 C29 C28 . . 119.73(14) ?
C30 C29 C34 . . 118.75(15) ?
C28 C29 C34 . . 121.51(15) ?
C29 C30 C31 . . 120.69(15) ?
C29 C30 H30 . . 119.7 ?
C31 C30 H30 . . 119.7 ?
C32 C31 C30 . . 118.75(14) ?
C32 C31 C35 . . 118.50(13) ?
C30 C31 C35 . . 122.74(14) ?
C27 C32 C31 . . 121.41(14) ?
C27 C32 H32 . . 119.3 ?
C31 C32 H32 . . 119.3 ?
O2 C33 O1 . . 123.21(16) ?
O2 C33 C27 . . 121.45(15) ?
O1 C33 C27 . . 115.34(14) ?
O5 C34 O6 . . 124.88(15) ?
O5 C34 C29 . . 120.36(15) ?
O6 C34 C29 . . 114.75(15) ?
O3 C35 O4 . . 124.28(15) ?
O3 C35 C31 . . 120.99(15) ?
O4 C35 C31 . . 114.73(14) ?
C7 N1 C6 . . 109.82(14) ?
C7 N1 H1A . . 125.1 ?
C6 N1 H1A . . 125.1 ?
C7 N2 C5 . . 109.58(15) ?
C7 N2 H2A . . 125.2 ?
C5 N2 H2A . . 125.2 ?
C11 N3 C17 . . 106.47(13) ?
C11 N4 C12 . . 108.91(13) ?
C11 N4 H4A . . 125.5 ?
C12 N4 H4A . . 125.5 ?
C33 O1 H1 . . 109.5 ?
C35 O4 H4 . . 109.5 ?
C34 O6 H6 . . 109.5 ?
C24 O7 H7 . . 109.5 ?
C25 O9 H9 . . 109.5 ?
H2 O1W H3 . . 105.4 ?

loop_
_geom_bond_atom_site_label_1
_geom_bond_atom_site_label_2
_geom_bond_site_symmetry_2
_geom_bond_distance
_geom_bond_publ_flag
C1 C2 . 1.372(3) ?
C1 C6 . 1.379(2) ?
C1 H221 . 0.9300 ?
C2 C3 . 1.391(3) ?
C2 H222 . 0.9300 ?
C3 C4 . 1.367(3) ?
C3 H223 . 0.9300 ?
C4 C5 . 1.386(3) ?
C4 H224 . 0.9300 ?
C5 N2 . 1.385(2) ?
C5 C6 . 1.383(2) ?
C6 N1 . 1.386(2) ?
C7 N1 . 1.323(2) ?
C7 N2 . 1.331(2) ?
C7 C8 . 1.482(3) ?
C8 C9 . 1.524(2) ?
C8 H8A . 0.9700 ?
C8 H8B . 0.9700 ?
C9 C10 . 1.528(2) ?
C9 H9A . 0.9700 ?
C9 H9B . 0.9700 ?
C10 C11 . 1.481(2) ?
C10 H10A . 0.9700 ?
C10 H10B . 0.9700 ?
C11 N3 . 1.329(2) ?
C11 N4 . 1.343(2) ?
C12 N4 . 1.378(2) ?
C12 C13 . 1.384(2) ?
C12 C17 . 1.388(2) ?
C13 C14 . 1.369(3) ?
C13 H13 . 0.9300 ?
C14 C15 . 1.393(3) ?
C14 H14 . 0.9300 ?
C15 C16 . 1.374(2) ?
C15 H15 . 0.9300 ?
C16 C17 . 1.384(2) ?
C16 H16 . 0.9300 ?
C17 N3 . 1.394(2) ?
C18 C19 . 1.387(2) ?
C18 C23 . 1.390(2) ?
C18 C24 . 1.497(2) ?
C19 C20 . 1.394(2) ?
C19 H19 . 0.9300 ?
C20 C21 . 1.388(2) ?
C20 C25 . 1.478(2) ?
C21 C22 . 1.385(2) ?
C21 H21 . 0.9300 ?
C22 C23 . 1.386(2) ?
C22 C26 . 1.503(2) ?
C23 H23 . 0.9300 ?
C24 O8 . 1.2127(19) ?
C24 O7 . 1.311(2) ?
C25 O10 . 1.2232(19) ?
C25 O9 . 1.304(2) ?
C26 O11 . 1.2399(19) ?
C26 O12 . 1.2628(19) ?
C27 C32 . 1.382(2) ?
C27 C28 . 1.392(2) ?
C27 C33 . 1.481(2) ?
C28 C29 . 1.385(2) ?
C28 H28 . 0.9300 ?
C29 C30 . 1.384(2) ?
C29 C34 . 1.506(2) ?
C30 C31 . 1.394(2) ?
C30 H30 . 0.9300 ?
C31 C32 . 1.378(2) ?
C31 C35 . 1.495(2) ?
C32 H32 . 0.9300 ?
C33 O2 . 1.2277(19) ?
C33 O1 . 1.302(2) ?
C34 O5 . 1.215(2) ?
C34 O6 . 1.2853(19) ?
C35 O3 . 1.2204(18) ?
C35 O4 . 1.2893(19) ?
N1 H1A . 0.8600 ?
N2 H2A . 0.8600 ?
N4 H4A . 0.8600 ?
O1 H1 . 0.8200 ?
O4 H4 . 0.8200 ?
O6 H6 . 0.8200 ?
O7 H7 . 0.8200 ?
O9 H9 . 0.8200 ?
O1W H2 . 0.8561 ?
O1W H3 . 0.8490 ?

loop_
_geom_hbond_atom_site_label_D
_geom_hbond_atom_site_label_H
_geom_hbond_atom_site_label_A
_geom_hbond_site_symmetry_A
_geom_hbond_distance_DH
_geom_hbond_distance_HA
_geom_hbond_distance_DA
_geom_hbond_angle_DHA
O1 H1 O10 2_665 0.82 1.82 2.6404(16) 178.0
O9 H9 O2 2_665 0.82 1.85 2.6682(16) 177.2
N1 H1A O11 . 0.86 1.84 2.6560(17) 158.6
N4 H4A O3 . 0.86 2.05 2.8435(17) 152.8
C1 H221 O10 . 0.93 2.51 3.414(2) 163.0
C9 H9A O5 1_665 0.97 2.44 3.346(2) 156.0

loop_
_geom_torsion_atom_site_label_1
_geom_torsion_atom_site_label_2
_geom_torsion_atom_site_label_3
_geom_torsion_atom_site_label_4
_geom_torsion_site_symmetry_1
_geom_torsion_site_symmetry_2
_geom_torsion_site_symmetry_3
_geom_torsion_site_symmetry_4
_geom_torsion
_geom_torsion_publ_flag
C6 C1 C2 C3 . . . . -0.1(3) ?
C1 C2 C3 C4 . . . . 0.7(4) ?
C2 C3 C4 C5 . . . . -0.3(3) ?
C3 C4 C5 N2 . . . . -178.11(19) ?
C3 C4 C5 C6 . . . . -0.5(3) ?
C2 C1 C6 N1 . . . . 178.2(2) ?
C2 C1 C6 C5 . . . . -0.7(3) ?
C4 C5 C6 C1 . . . . 1.1(3) ?
N2 C5 C6 C1 . . . . 179.23(16) ?
C4 C5 C6 N1 . . . . -178.06(17) ?
N2 C5 C6 N1 . . . . 0.1(2) ?
N1 C7 C8 C9 . . . . -104.6(2) ?
N2 C7 C8 C9 . . . . 72.0(2) ?
C7 C8 C9 C10 . . . . 72.0(2) ?
C8 C9 C10 C11 . . . . -64.1(2) ?
C9 C10 C11 N3 . . . . -48.0(3) ?
C9 C10 C11 N4 . . . . 131.08(18) ?
N4 C12 C13 C14 . . . . -178.6(2) ?
C17 C12 C13 C14 . . . . -1.0(3) ?
C12 C13 C14 C15 . . . . -0.7(3) ?
C13 C14 C15 C16 . . . . 1.8(3) ?
C14 C15 C16 C17 . . . . -1.0(3) ?
C15 C16 C17 C12 . . . . -0.6(3) ?
C15 C16 C17 N3 . . . . 178.61(17) ?
N4 C12 C17 C16 . . . . 179.87(16) ?
C13 C12 C17 C16 . . . . 1.7(3) ?
N4 C12 C17 N3 . . . . 0.49(18) ?
C13 C12 C17 N3 . . . . -177.72(16) ?
C23 C18 C19 C20 . . . . 1.2(2) ?
C24 C18 C19 C20 . . . . -177.37(15) ?
C18 C19 C20 C21 . . . . -2.2(3) ?
C18 C19 C20 C25 . . . . 176.72(17) ?
C19 C20 C21 C22 . . . . 1.4(3) ?
C25 C20 C21 C22 . . . . -177.55(17) ?
C20 C21 C22 C23 . . . . 0.3(3) ?
C20 C21 C22 C26 . . . . -179.84(15) ?
C21 C22 C23 C18 . . . . -1.3(2) ?
C26 C22 C23 C18 . . . . 178.84(15) ?
C19 C18 C23 C22 . . . . 0.5(2) ?
C24 C18 C23 C22 . . . . 179.15(15) ?
C19 C18 C24 O8 . . . . -11.2(3) ?
C23 C18 C24 O8 . . . . 170.21(16) ?
C19 C18 C24 O7 . . . . 167.73(15) ?
C23 C18 C24 O7 . . . . -10.9(2) ?
C21 C20 C25 O10 . . . . 3.5(3) ?
C19 C20 C25 O10 . . . . -175.51(18) ?
C21 C20 C25 O9 . . . . -177.31(16) ?
C19 C20 C25 O9 . . . . 3.7(3) ?
C23 C22 C26 O11 . . . . -176.01(16) ?
C21 C22 C26 O11 . . . . 4.1(2) ?
C23 C22 C26 O12 . . . . 3.1(2) ?
C21 C22 C26 O12 . . . . -176.72(17) ?
C32 C27 C28 C29 . . . . -0.6(3) ?
C33 C27 C28 C29 . . . . 178.26(17) ?
C27 C28 C29 C30 . . . . 0.8(3) ?
C27 C28 C29 C34 . . . . -178.12(15) ?
C28 C29 C30 C31 . . . . -0.7(2) ?
C34 C29 C30 C31 . . . . 178.24(15) ?
C29 C30 C31 C32 . . . . 0.4(2) ?
C29 C30 C31 C35 . . . . -178.30(15) ?
C28 C27 C32 C31 . . . . 0.3(3) ?
C33 C27 C32 C31 . . . . -178.63(16) ?
C30 C31 C32 C27 . . . . -0.2(3) ?
C35 C31 C32 C27 . . . . 178.58(15) ?
C32 C27 C33 O2 . . . . 4.6(3) ?
C28 C27 C33 O2 . . . . -174.27(18) ?
C32 C27 C33 O1 . . . . -175.43(17) ?
C28 C27 C33 O1 . . . . 5.7(3) ?
C30 C29 C34 O5 . . . . 1.0(3) ?
C28 C29 C34 O5 . . . . 179.92(18) ?
C30 C29 C34 O6 . . . . -178.12(15) ?
C28 C29 C34 O6 . . . . 0.8(2) ?
C32 C31 C35 O3 . . . . 6.9(2) ?
C30 C31 C35 O3 . . . . -174.34(16) ?
C32 C31 C35 O4 . . . . -173.69(16) ?
C30 C31 C35 O4 . . . . 5.0(2) ?
N2 C7 N1 C6 . . . . -1.6(2) ?
C8 C7 N1 C6 . . . . 175.51(17) ?
C1 C6 N1 C7 . . . . -178.09(19) ?
C5 C6 N1 C7 . . . . 0.9(2) ?
N1 C7 N2 C5 . . . . 1.7(2) ?
C8 C7 N2 C5 . . . . -175.36(17) ?
C4 C5 N2 C7 . . . . 176.8(2) ?
C6 C5 N2 C7 . . . . -1.1(2) ?
N4 C11 N3 C17 . . . . -1.25(19) ?
C10 C11 N3 C17 . . . . 177.92(16) ?
C16 C17 N3 C11 . . . . -178.86(18) ?
C12 C17 N3 C11 . . . . 0.44(18) ?
N3 C11 N4 C12 . . . . 1.6(2) ?
C10 C11 N4 C12 . . . . -177.60(16) ?
C13 C12 N4 C11 . . . . 176.7(2) ?
C17 C12 N4 C11 . . . . -1.24(19) ?

loop_
_cod_related_entry_id
_cod_related_entry_database
_cod_related_entry_code
1 ChemSpider 30656292
